data_4350831
loop_
_publ_author_name
'Michael B\"ohme'
'Micha\/l Rams'
'Christoph Krebs'
'Sebastian Mangelsen'
'Inke Jess'
'Winfried Plass'
'Christian N\"ather'

_publ_contact_author 'Christian N\"ather'
_publ_contact_author_email cnaether@ac.uni-kiel.de
_publ_section_title
;
 Co(NCS)2 Chain Compound with Alternating 5- and 6-Fold Coordination:
 Influence of Metal Coordination on the Magnetic Properties
;
_journal_coden_ASTM INOCAJ
_journal_issue 42
_journal_name_full 'Inorganic Chemistry'
_journal_page_first 16841
_journal_page_last 16855
_journal_paper_doi 10.1021/acs.inorgchem.2c02813
_journal_volume 61
_journal_year 2022
_chemical_formula_moiety 'C19 H12 Br3 Co2 N7 S4'
_chemical_formula_sum 'C19 H12 Br3 Co2 N7 S4'
_chemical_formula_weight 824.19
_space_group_crystal_system monoclinic
_space_group_IT_number 4
_space_group_name_Hall 'P 2yb'
_space_group_name_H-M_alt 'P 1 21 1'
_atom_sites_solution_hydrogens geom
_atom_sites_solution_primary dual
_audit_contact_author_name
;
;
_audit_creation_date 2021-05-10
_audit_creation_method
;
Olex2 1.3-ac4
(compiled 2020.11.27 svn.r5f609507 for Rigaku Oxford Diffraction, GUI svn.r6214)
;
_cell_angle_alpha 90
_cell_angle_beta 93.4026(9)
_cell_angle_gamma 90
_cell_formula_units_Z 2
_cell_length_a 7.05905(8)
_cell_length_b 16.33462(16)
_cell_length_c 11.25627(10)
_cell_measurement_reflns_used 21672
_cell_measurement_temperature 100.00(10)
_cell_measurement_theta_max 79.2450
_cell_measurement_theta_min 3.9030
_cell_volume 1295.64(2)
_computing_cell_refinement 'CrysAlisPro 1.171.41.105a (Rigaku OD, 2021)'
_computing_data_collection 'CrysAlisPro 1.171.41.105a (Rigaku OD, 2021)'
_computing_data_reduction 'CrysAlisPro 1.171.41.105a (Rigaku OD, 2021)'
_computing_molecular_graphics 'Olex2 1.3-ac4 (Dolomanov et al., 2009)'
_computing_publication_material 'Olex2 1.3-ac4 (Dolomanov et al., 2009)'
_computing_structure_refinement 'SHELXL 2016/6 (Sheldrick, 2015)'
_computing_structure_solution 'SHELXT  (Sheldrick, 2015)'
_diffrn_ambient_environment N~2~
_diffrn_ambient_temperature 100.00(10)
_diffrn_detector 'Hybrid Pixel Array Detector'
_diffrn_detector_area_resol_mean 10.0000
_diffrn_detector_type HyPix
_diffrn_measured_fraction_theta_full 1.000
_diffrn_measured_fraction_theta_max 0.992
_diffrn_measurement_details
;
List of Runs (angles in degrees, time in seconds):

  # Type    Start    End  Width  t~exp~   \w     \q     \k     \f   Frames
--------------------------------------------------------------------------
  1  \w   -119.00 -25.00   0.50   14.69    --  -47.54 -77.00  90.00  188
  2  \w    -70.00  25.00   0.50   14.69    --  -47.54  77.00-150.00  190
  3  \w    -25.00  43.00   0.50   14.69    --   47.54 -38.00  30.00  136
  4  \w     35.00 121.00   0.50   14.69    --   47.54  38.00 -60.00  172
  5  \w     34.00  95.00   0.50   14.69    --   47.54-125.00  90.00  122
  6  \w     35.00 121.00   0.50   14.69    --   47.54  38.00-150.00  172
  7  \w   -166.00 -78.00   0.50   58.74    --  -91.75 -15.00  90.00  176
  8  \w   -166.00 -78.00   0.50   58.74    --  -91.75 -15.00-180.00  176
  9  \w     42.00 105.00   0.50   58.74    --  113.25 -77.00 -60.00  126
 10  \w     97.00 178.00   0.50   58.74    --  113.25  61.00  90.00  162
 11  \w     42.00  71.00   0.50   58.74    --  113.25 -61.00-180.00   58
 12  \w     42.00 106.00   0.50   58.74    --  113.25 -95.00  60.00  128
 13  \w     97.00 178.00   0.50   58.74    --  113.25  61.00 -90.00  162
 14  \w    101.00 178.00   0.50   58.74    --  113.25  45.00  60.00  154
 15  \w     42.00 108.00   0.50   58.74    --  113.25-111.00  58.44  132
 16  \w    101.00 178.00   0.50   58.74    --  113.25  45.00 -60.00  154
 17  \w    101.00 178.00   0.50   58.74    --  113.25  30.00-150.00  154
 18  \w    101.00 178.00   0.50   58.74    --  113.25  30.00  30.00  154
 19  \w     42.00 106.00   0.50   58.74    --  113.25 -95.00-177.49  128
 20  \w     42.00 105.00   0.50   58.74    --  113.25 -77.00-120.00  126
 21  \w     42.00 106.00   0.50   58.74    --  113.25 -95.00  90.00  128
 22  \w     97.00 178.00   0.50   58.74    --  113.25  61.00 150.00  162
 23  \w     42.00 111.00   0.50   58.74    --  113.25-125.00-180.00  138
 24  \w     42.00 105.00   0.50   58.74    --  113.25 -77.00-150.00  126
 25  \w     42.00 105.00   0.50   58.74    --  113.25 -77.00 120.00  126
 26  \w     42.00 106.00   0.50   58.74    --  113.25 -95.00   0.00  128
 27  \w    101.00 178.00   0.50   58.74    --  113.25  45.00  30.00  154
 28  \w     42.00 107.00   0.50   58.74    --  113.25-103.00-170.84  130
 29  \w     42.00 106.00   0.50   58.74    --  113.25 -97.00-107.59  128
 30  \w     42.00 111.00   0.50   58.74    --  113.25-125.00 -90.00  138
 31  \w     42.00 111.00   0.50   58.74    --  113.25-125.00   0.00  138
 32  \w     42.00  71.00   0.50   58.74    --  113.25 -61.00 -30.00   58
 33  \w     42.00 106.00   0.50   58.74    --  113.25 -95.00 120.00  128
 34  \w     42.00 111.00   0.50   58.74    --  113.25-125.00-120.00  138
 35  \w     42.00 111.00   0.50   58.74    --  113.25-125.00 120.00  138
 36  \w     48.00 130.00   0.50   58.74    --  113.25-151.00  46.51  164
 37  \w   -119.00 -33.00   0.50   14.69    --  -47.54 -57.00-150.00  172
 38  \w   -119.00 -25.00   0.50   14.69    --  -47.54 -77.00  30.00  188
 39  \w   -119.00 -25.00   0.50   14.69    --  -47.54 -77.00-180.00  188
 40  \w   -119.00 -65.00   0.50   14.69    --  -47.54 -77.00 -30.00  108
 41  \w   -119.00 -25.00   0.50   14.69    --  -47.54 -77.00 150.00  188
 42  \w     34.00  95.00   0.50   14.69    --   47.54-125.00 -60.00  122
 43  \w     25.00 119.00   0.50   14.69    --   47.54  77.00 -90.00  188
 44  \w     33.00 119.00   0.50   14.69    --   47.54  57.00   0.00  172
;
_diffrn_measurement_device 'four-circle diffractometer'
_diffrn_measurement_device_type 'XtaLAB Synergy, Dualflex, HyPix'
_diffrn_measurement_method '\w scans'
_diffrn_orient_matrix_type 'CrysAlisPro convention (1999,Acta A55,543-557)'
_diffrn_orient_matrix_UB_11 -0.0964300000
_diffrn_orient_matrix_UB_12 0.0654662000
_diffrn_orient_matrix_UB_13 -0.0814870000
_diffrn_orient_matrix_UB_21 -0.1958329000
_diffrn_orient_matrix_UB_22 -0.0279819000
_diffrn_orient_matrix_UB_23 0.0380758000
_diffrn_orient_matrix_UB_31 0.0134846000
_diffrn_orient_matrix_UB_32 0.0618445000
_diffrn_orient_matrix_UB_33 0.1034325000
_diffrn_radiation_monochromator mirror
_diffrn_radiation_probe x-ray
_diffrn_radiation_type 'Cu K\a'
_diffrn_radiation_wavelength 1.54184
_diffrn_reflns_av_R_equivalents 0.0348
_diffrn_reflns_av_unetI/netI 0.0180
_diffrn_reflns_Laue_measured_fraction_full 1.000
_diffrn_reflns_Laue_measured_fraction_max 0.992
_diffrn_reflns_limit_h_max 8
_diffrn_reflns_limit_h_min -8
_diffrn_reflns_limit_k_max 20
_diffrn_reflns_limit_k_min -19
_diffrn_reflns_limit_l_max 14
_diffrn_reflns_limit_l_min -13
_diffrn_reflns_number 26884
_diffrn_reflns_point_group_measured_fraction_full 1.000
_diffrn_reflns_point_group_measured_fraction_max 0.992
_diffrn_reflns_theta_full 67.684
_diffrn_reflns_theta_max 79.930
_diffrn_reflns_theta_min 3.934
_diffrn_source 'micro-focus sealed X-ray tube'
_diffrn_source_type 'PhotonJet (Cu) X-ray Source'
_exptl_absorpt_coefficient_mu 18.679
_exptl_absorpt_correction_T_max 1.00000
_exptl_absorpt_correction_T_min 0.36993
_exptl_absorpt_correction_type multi-scan
_exptl_absorpt_process_details
;
CrysAlisPro 1.171.41.105a (Rigaku Oxford Diffraction, 2021)
Empirical absorption correction using spherical harmonics,
implemented in SCALE3 ABSPACK scaling algorithm.
;
_exptl_crystal_colour 'light red'
_exptl_crystal_density_diffrn 2.113
_exptl_crystal_description needle
_exptl_crystal_F_000 796
_exptl_crystal_size_max 0.1
_exptl_crystal_size_mid 0.05
_exptl_crystal_size_min 0.02
_refine_diff_density_max 2.781
_refine_diff_density_min -0.757
_refine_diff_density_rms 0.205
_refine_ls_abs_structure_details
;
 Refined as an inversion twin.
;
_refine_ls_abs_structure_Flack 0.496(8)
_refine_ls_extinction_coef .
_refine_ls_extinction_method none
_refine_ls_goodness_of_fit_ref 1.059
_refine_ls_hydrogen_treatment constr
_refine_ls_matrix_type full
_refine_ls_number_parameters 317
_refine_ls_number_reflns 5212
_refine_ls_number_restraints 22
_refine_ls_restrained_S_all 1.057
_refine_ls_R_factor_all 0.0475
_refine_ls_R_factor_gt 0.0473
_refine_ls_shift/su_max 0.000
_refine_ls_shift/su_mean 0.000
_refine_ls_structure_factor_coef Fsqd
_refine_ls_weighting_details 'w=1/[\s^2^(Fo^2^)+(0.0857P)^2^+6.6239P] where P=(Fo^2^+2Fc^2^)/3'
_refine_ls_weighting_scheme calc
_refine_ls_wR_factor_gt 0.1325
_refine_ls_wR_factor_ref 0.1326
_reflns_Friedel_coverage 0.931
_reflns_Friedel_fraction_full 1.000
_reflns_Friedel_fraction_max 0.992
_reflns_number_gt 5169
_reflns_number_total 5212
_reflns_threshold_expression 'I > 2\s(I)'
_cod_data_source_file ck767_ck768.cif
_cod_data_source_block ck768
_cod_database_code 4350831
_shelx_shelxl_version_number 2016/6
_chemical_oxdiff_formula C36H22Br6Mn4N16S8
_chemical_oxdiff_usercomment 'Christoph Kerbs  ck768  co-3Brompy'
_shelx_space_group_comment
;
The symmetry employed for this shelxl refinement is uniquely defined
by the following loop, which should always be used as a source of
symmetry information in preference to the above space-group names.
They are only intended as comments.
;
_reflns_odcompleteness_completeness 99.96
_reflns_odcompleteness_iscentric 1
_reflns_odcompleteness_theta 74.33
_olex2_refinement_description
;
1. Twinned data refinement
 Scales: 0.504(8)
 0.496(8)
2. Fixed Uiso
 At 1.2 times of:
  All C(H) groups
3. Rigid body (RIGU) restrains
 C21, C22, C23, C24, C25
 with sigma for 1-2 distances of 0.0001 and sigma for 1-3 distances of 0.0001
4.a Aromatic/amide H refined with riding coordinates:
 C11(H11), C13(H13), C14(H14), C15(H15), C21(H21), C23(H23), C24(H24),
 C25(H25), C31(H31), C33(H33), C34(H34), C35(H35)
;
_olex2_submission_special_instructions 'No special instructions were received'
_oxdiff_exptl_absorpt_empirical_details
;
Empirical correction (ABSPACK) includes:
- Absorption correction using spherical harmonics
- Frame scaling
;
_oxdiff_exptl_absorpt_empirical_full_max 2.817
_oxdiff_exptl_absorpt_empirical_full_min 0.729

loop_
_space_group_symop_operation_xyz
'x, y, z'
'-x, y+1/2, -z'

loop_
_atom_site_label
_atom_site_type_symbol
_atom_site_fract_x
_atom_site_fract_y
_atom_site_fract_z
_atom_site_U_iso_or_equiv
_atom_site_adp_type
_atom_site_occupancy
_atom_site_site_symmetry_order
_atom_site_calc_flag
_atom_site_refinement_flags_posn
_atom_site_refinement_flags_adp
_atom_site_refinement_flags_occupancy
_atom_site_disorder_assembly
_atom_site_disorder_group
Co1 Co 0.2772(2) 0.50580(10) 0.74364(13) 0.0163(3) Uani 1 1 d . . . . .
Co2 Co 0.2623(2) 0.51085(10) 0.24307(13) 0.0177(3) Uani 1 1 d . . . . .
N1 N 0.4412(11) 0.5070(5) 0.8986(7) 0.0205(17) Uani 1 1 d . . . . .
C1 C 0.4961(13) 0.5054(6) 0.9984(9) 0.0175(17) Uani 1 1 d . . . . .
S1 S 0.5688(3) 0.50176(16) 1.1395(2) 0.0214(5) Uani 1 1 d . . . . .
N2 N 0.1077(11) 0.5050(5) 0.5894(7) 0.0184(16) Uani 1 1 d . . . . .
C2 C 0.0484(12) 0.4968(6) 0.4921(8) 0.0169(18) Uani 1 1 d . . . . .
S2 S -0.0338(3) 0.48593(15) 0.3520(2) 0.0196(4) Uani 1 1 d . . . . .
N3 N 0.4275(11) 0.4931(6) 0.3922(7) 0.0208(17) Uani 1 1 d . . . . .
C3 C 0.4922(13) 0.4929(6) 0.4877(9) 0.0186(18) Uani 1 1 d . . . . .
S3 S 0.5843(3) 0.49322(15) 0.62657(19) 0.0197(5) Uani 1 1 d . . . . .
N4 N 0.1042(11) 0.4966(5) 0.0900(7) 0.0194(16) Uani 1 1 d . . . . .
C4 C 0.0452(13) 0.5071(6) -0.0074(9) 0.021(2) Uani 1 1 d . . . . .
S4 S -0.0322(3) 0.52161(15) -0.1457(2) 0.0207(5) Uani 1 1 d . . . . .
N11 N 0.2624(11) 0.3736(5) 0.7526(7) 0.0196(16) Uani 1 1 d . . . . .
C11 C 0.2680(13) 0.3288(6) 0.6557(8) 0.0190(18) Uani 1 1 d . . . . .
H11 H 0.277652 0.355619 0.581400 0.023 Uiso 1 1 calc R U . . .
C12 C 0.2603(13) 0.2441(6) 0.6579(9) 0.0204(18) Uani 1 1 d . . . . .
C13 C 0.2474(13) 0.2024(7) 0.7638(8) 0.0228(19) Uani 1 1 d . . . . .
H13 H 0.241327 0.144320 0.766700 0.027 Uiso 1 1 calc R U . . .
C14 C 0.2438(14) 0.2505(7) 0.8670(9) 0.025(2) Uani 1 1 d . . . . .
H14 H 0.238762 0.225833 0.943189 0.031 Uiso 1 1 calc R U . . .
C15 C 0.2474(14) 0.3305(7) 0.8555(9) 0.024(2) Uani 1 1 d . . . . .
H15 H 0.238743 0.361618 0.926231 0.029 Uiso 1 1 calc R U . . .
Br11 Br 0.27545(15) 0.18434(6) 0.51459(9) 0.0271(3) Uani 1 1 d . . . . .
N21 N 0.3096(13) 0.6368(5) 0.7316(7) 0.0214(16) Uani 1 1 d . . . . .
C21 C 0.4780(14) 0.6718(7) 0.7649(8) 0.0249(16) Uani 1 1 d . . . . .
H21 H 0.578462 0.639824 0.800444 0.030 Uiso 1 1 calc R U . . .
C22 C 0.5022(15) 0.7543(7) 0.7468(9) 0.0232(13) Uani 1 1 d . . . . .
C23 C 0.3634(14) 0.8045(7) 0.6944(8) 0.0264(15) Uani 1 1 d . . . . .
H23 H 0.383222 0.861187 0.680531 0.032 Uiso 1 1 calc R U . . .
C24 C 0.1923(15) 0.7654(6) 0.6636(8) 0.0234(14) Uani 1 1 d . . . . .
H24 H 0.087458 0.794852 0.628198 0.028 Uiso 1 1 calc R U . . .
C25 C 0.1799(14) 0.6856(6) 0.6852(7) 0.0213(13) Uani 1 1 d . . . . .
H25 H 0.060631 0.661085 0.663974 0.026 Uiso 1 1 calc R U . . .
Br21 Br 0.74303(15) 0.80203(8) 0.79684(10) 0.0291(3) Uani 1 1 d . . . . .
N31 N 0.2478(11) 0.6381(5) 0.2459(6) 0.0182(16) Uani 1 1 d . . . . .
C31 C 0.2503(13) 0.6788(6) 0.1391(8) 0.0217(19) Uani 1 1 d . . . . .
H31 H 0.260046 0.649011 0.067291 0.026 Uiso 1 1 calc R U . . .
C32 C 0.2389(13) 0.7626(6) 0.1366(9) 0.0217(19) Uani 1 1 d . . . . .
C33 C 0.2298(14) 0.8087(7) 0.2389(8) 0.0235(19) Uani 1 1 d . . . . .
H33 H 0.221470 0.866773 0.236195 0.028 Uiso 1 1 calc R U . . .
C34 C 0.2336(14) 0.7661(6) 0.3461(9) 0.022(2) Uani 1 1 d . . . . .
H34 H 0.229431 0.794684 0.419431 0.026 Uiso 1 1 calc R U . . .
C35 C 0.2436(13) 0.6791(7) 0.3443(8) 0.0207(18) Uani 1 1 d . . . . .
H35 H 0.247462 0.650186 0.417593 0.025 Uiso 1 1 calc R U . . .
Br31 Br 0.23680(16) 0.81602(6) -0.01295(8) 0.0271(3) Uani 1 1 d . . . . .

loop_
_atom_site_aniso_label
_atom_site_aniso_U_11
_atom_site_aniso_U_22
_atom_site_aniso_U_33
_atom_site_aniso_U_23
_atom_site_aniso_U_13
_atom_site_aniso_U_12
Co1 0.0180(7) 0.0188(8) 0.0116(6) 0.0012(5) -0.0031(5) 0.0007(6)
Co2 0.0210(7) 0.0191(8) 0.0123(6) 0.0007(5) -0.0034(5) -0.0015(6)
N1 0.020(4) 0.019(4) 0.022(4) -0.003(3) -0.003(3) -0.005(3)
C1 0.015(4) 0.013(4) 0.024(4) -0.001(3) -0.001(3) -0.002(3)
S1 0.0210(10) 0.0269(13) 0.0158(10) -0.0040(8) -0.0041(8) 0.0018(9)
N2 0.020(4) 0.021(4) 0.014(3) 0.003(3) -0.001(3) -0.001(3)
C2 0.015(4) 0.017(5) 0.018(4) 0.004(3) -0.003(3) 0.002(3)
S2 0.0194(10) 0.0234(11) 0.0154(9) -0.0008(8) -0.0039(8) -0.0033(8)
N3 0.017(4) 0.032(5) 0.013(3) -0.002(3) -0.003(3) 0.005(3)
C3 0.014(4) 0.019(5) 0.023(5) 0.004(4) 0.003(3) -0.001(3)
S3 0.0200(10) 0.0245(12) 0.0141(9) 0.0041(8) -0.0026(8) 0.0007(8)
N4 0.020(4) 0.024(4) 0.014(4) 0.001(3) 0.000(3) -0.004(3)
C4 0.021(4) 0.021(5) 0.020(4) -0.007(4) -0.005(4) -0.005(4)
S4 0.0194(10) 0.0263(12) 0.0158(9) 0.0005(9) -0.0032(8) -0.0009(9)
N11 0.016(4) 0.021(4) 0.022(4) 0.005(3) -0.001(3) -0.001(3)
C11 0.018(4) 0.020(5) 0.019(4) -0.002(4) 0.002(3) -0.006(3)
C12 0.016(4) 0.021(5) 0.024(5) -0.003(4) 0.001(3) -0.002(3)
C13 0.023(5) 0.023(5) 0.022(4) 0.003(4) -0.007(4) 0.001(4)
C14 0.019(5) 0.035(6) 0.023(5) 0.000(4) -0.002(4) 0.001(4)
C15 0.020(4) 0.034(6) 0.018(4) 0.014(4) 0.004(3) 0.008(4)
Br11 0.0336(5) 0.0245(6) 0.0229(5) -0.0050(4) -0.0001(4) 0.0001(4)
N21 0.028(4) 0.015(4) 0.020(4) -0.001(3) -0.002(3) 0.002(3)
C21 0.027(3) 0.026(2) 0.021(4) 0.000(2) -0.003(3) 0.0022(18)
C22 0.028(2) 0.026(2) 0.016(3) 0.000(2) 0.002(2) 0.0031(18)
C23 0.029(2) 0.027(2) 0.023(4) 0.0012(19) -0.001(2) 0.0034(17)
C24 0.028(2) 0.025(2) 0.017(3) -0.001(2) 0.002(2) 0.0045(17)
C25 0.028(3) 0.025(2) 0.012(3) -0.002(2) 0.006(3) 0.0052(18)
Br21 0.0248(5) 0.0293(6) 0.0329(5) -0.0041(4) 0.0004(4) -0.0055(4)
N31 0.028(4) 0.011(4) 0.015(4) 0.003(3) -0.006(3) -0.002(3)
C31 0.022(4) 0.024(5) 0.018(4) 0.003(4) -0.004(3) 0.001(4)
C32 0.019(4) 0.023(5) 0.022(4) 0.003(4) -0.002(4) -0.002(4)
C33 0.029(5) 0.019(5) 0.022(4) -0.003(4) 0.003(3) -0.010(4)
C34 0.021(5) 0.018(5) 0.025(5) -0.004(4) -0.010(4) 0.007(4)
C35 0.024(4) 0.021(5) 0.017(4) 0.004(4) -0.003(3) 0.001(4)
Br31 0.0387(6) 0.0222(6) 0.0208(5) 0.0051(4) 0.0041(4) 0.0020(4)

loop_
_atom_type_symbol
_atom_type_description
_atom_type_scat_dispersion_real
_atom_type_scat_dispersion_imag
_atom_type_scat_source
C C 0.0181 0.0091 'International Tables Vol C Tables 4.2.6.8 and 6.1.1.4'
H H 0.0000 0.0000 'International Tables Vol C Tables 4.2.6.8 and 6.1.1.4'
Br Br -0.6763 1.2805 'International Tables Vol C Tables 4.2.6.8 and 6.1.1.4'
Co Co -2.3653 3.6143 'International Tables Vol C Tables 4.2.6.8 and 6.1.1.4'
N N 0.0311 0.0180 'International Tables Vol C Tables 4.2.6.8 and 6.1.1.4'
S S 0.3331 0.5567 'International Tables Vol C Tables 4.2.6.8 and 6.1.1.4'

loop_
_geom_angle_atom_site_label_1
_geom_angle_atom_site_label_2
_geom_angle_atom_site_label_3
_geom_angle
_geom_angle_site_symmetry_1
_geom_angle_site_symmetry_3
N1 Co1 N2 178.9(3) . .
N1 Co1 S3 89.2(2) . .
N1 Co1 S4 92.3(3) . 1_556
N1 Co1 N11 89.8(3) . .
N1 Co1 N21 89.3(3) . .
N2 Co1 S3 91.9(2) . .
N2 Co1 S4 86.6(2) . 1_556
N2 Co1 N11 90.3(3) . .
N2 Co1 N21 90.7(3) . .
S4 Co1 S3 178.05(10) 1_556 .
N11 Co1 S3 89.4(2) . .
N11 Co1 S4 91.9(2) . 1_556
N21 Co1 S3 87.3(2) . .
N21 Co1 S4 91.5(2) . 1_556
N21 Co1 N11 176.5(3) . .
S2 Co2 S1 167.17(12) . 1_554
N3 Co2 S1 84.6(2) . 1_554
N3 Co2 S2 91.6(2) . .
N3 Co2 N4 164.9(4) . .
N3 Co2 N31 99.1(3) . .
N4 Co2 S1 92.6(2) . 1_554
N4 Co2 S2 87.9(2) . .
N4 Co2 N31 95.9(3) . .
N31 Co2 S1 96.3(2) . 1_554
N31 Co2 S2 96.4(2) . .
C1 N1 Co1 164.7(8) . .
N1 C1 S1 178.6(9) . .
C1 S1 Co2 102.6(3) . 1_556
C2 N2 Co1 164.4(8) . .
N2 C2 S2 179.1(9) . .
C2 S2 Co2 101.1(3) . .
C3 N3 Co2 165.2(8) . .
N3 C3 S3 179.4(10) . .
C3 S3 Co1 100.7(3) . .
C4 N4 Co2 160.2(8) . .
N4 C4 S4 178.5(10) . .
C4 S4 Co1 101.5(4) . 1_554
C11 N11 Co1 120.8(6) . .
C11 N11 C15 115.1(9) . .
C15 N11 Co1 124.1(7) . .
N11 C11 H11 118.7 . .
N11 C11 C12 122.5(9) . .
C12 C11 H11 118.7 . .
C11 C12 Br11 119.7(8) . .
C13 C12 C11 120.9(9) . .
C13 C12 Br11 119.4(8) . .
C12 C13 H13 121.8 . .
C12 C13 C14 116.3(10) . .
C14 C13 H13 121.8 . .
C13 C14 H14 120.9 . .
C15 C14 C13 118.3(10) . .
C15 C14 H14 120.9 . .
N11 C15 H15 116.6 . .
C14 C15 N11 126.9(10) . .
C14 C15 H15 116.6 . .
C21 N21 Co1 119.8(7) . .
C25 N21 Co1 124.0(7) . .
C25 N21 C21 116.0(9) . .
N21 C21 H21 120.4 . .
N21 C21 C22 119.3(9) . .
C22 C21 H21 120.4 . .
C21 C22 C23 123.6(10) . .
C21 C22 Br21 118.0(8) . .
C23 C22 Br21 118.4(9) . .
C22 C23 H23 122.7 . .
C22 C23 C24 114.6(11) . .
C24 C23 H23 122.7 . .
C23 C24 H24 121.0 . .
C25 C24 C23 118.0(10) . .
C25 C24 H24 121.0 . .
N21 C25 C24 128.5(10) . .
N21 C25 H25 115.8 . .
C24 C25 H25 115.8 . .
C31 N31 Co2 117.9(6) . .
C35 N31 Co2 122.2(7) . .
C35 N31 C31 119.9(9) . .
N31 C31 H31 120.1 . .
C32 C31 N31 119.9(9) . .
C32 C31 H31 120.1 . .
C31 C32 C33 122.2(9) . .
C31 C32 Br31 118.4(8) . .
C33 C32 Br31 119.4(8) . .
C32 C33 H33 121.6 . .
C32 C33 C34 116.8(10) . .
C34 C33 H33 121.6 . .
C33 C34 H34 120.5 . .
C33 C34 C35 119.0(9) . .
C35 C34 H34 120.5 . .
N31 C35 C34 122.2(9) . .
N31 C35 H35 118.9 . .
C34 C35 H35 118.9 . .

loop_
_geom_bond_atom_site_label_1
_geom_bond_atom_site_label_2
_geom_bond_distance
_geom_bond_site_symmetry_2
Co1 N1 2.035(8) .
Co1 N2 2.049(8) .
Co1 S3 2.611(3) .
Co1 S4 2.591(3) 1_556
Co1 N11 2.165(9) .
Co1 N21 2.157(9) .
Co2 S1 2.522(3) 1_554
Co2 S2 2.519(3) .
Co2 N3 2.007(8) .
Co2 N4 2.010(8) .
Co2 N31 2.081(8) .
N1 C1 1.167(13) .
C1 S1 1.641(10) .
N2 C2 1.157(12) .
C2 S2 1.657(9) .
N3 C3 1.143(12) .
C3 S3 1.657(10) .
N4 C4 1.162(13) .
C4 S4 1.637(10) .
N11 C11 1.315(13) .
N11 C15 1.365(12) .
C11 H11 0.9500 .
C11 C12 1.385(14) .
C12 C13 1.381(14) .
C12 Br11 1.894(10) .
C13 H13 0.9500 .
C13 C14 1.404(15) .
C14 H14 0.9500 .
C14 C15 1.313(16) .
C15 H15 0.9500 .
N21 C21 1.352(13) .
N21 C25 1.301(13) .
C21 H21 0.9500 .
C21 C22 1.375(16) .
C22 C23 1.383(15) .
C22 Br21 1.924(11) .
C23 H23 0.9500 .
C23 C24 1.392(15) .
C24 H24 0.9500 .
C24 C25 1.330(15) .
C25 H25 0.9500 .
N31 C31 1.375(12) .
N31 C35 1.297(12) .
C31 H31 0.9500 .
C31 C32 1.371(15) .
C32 C33 1.380(14) .
C32 Br31 1.896(10) .
C33 H33 0.9500 .
C33 C34 1.393(14) .
C34 H34 0.9500 .
C34 C35 1.423(15) .
C35 H35 0.9500 .

loop_
_twin_individual_id
_twin_individual_mass_fraction_refined
1 0.504(8)
2 0.496(8)
